data_2209351
loop_
_publ_author_name
'Hao, Zhi-Feng'
'Li, Hai-Feng'
'Chen, Yao-Wen'
'Zhang, Yao-Fang'

_publ_section_title
;(\m-<i>p</i>-Phenylenediaminetetraacetato)bis[aqua(2,2'-bipyridine)cobalt(II)]
 tetrahydrate
;
_journal_coeditor_code XU2028
_journal_issue 6
_journal_name_full 'Acta Crystallographica Section E'
_journal_page_first m1346
_journal_page_last m1347
_journal_paper_doi 10.1107/S1600536806015753
_journal_volume 62
_journal_year 2006
_chemical_formula_iupac '[Co2 (C14 H12 N2 O8) (C10 H8 N2)2 (H2 O)2], 4H2 O'
_chemical_formula_moiety 'C34 H32 Co2 N6 O10, 4H2 O'
_chemical_formula_sum 'C34 H40 Co2 N6 O14'
_chemical_formula_weight 874.58
_chemical_name_systematic
;
Diaqua-bis(2,2'-bipyridine)-dicobalt(II)
(\m-p-phenylenediamine-N,N,N',N'-tetraacetato)
tetrahydrate
;
_space_group_IT_number 2
_symmetry_cell_setting triclinic
_symmetry_space_group_name_Hall '-P 1'
_symmetry_space_group_name_H-M 'P -1'
_atom_sites_solution_hydrogens geom
_atom_sites_solution_primary direct
_atom_sites_solution_secondary difmap
_audit_creation_method SHELXL-97
_cell_angle_alpha 66.108(2)
_cell_angle_beta 75.257(2)
_cell_angle_gamma 86.508(2)
_cell_formula_units_Z 1
_cell_length_a 9.8813(9)
_cell_length_b 9.9042(9)
_cell_length_c 10.8240(10)
_cell_measurement_reflns_used 1700
_cell_measurement_temperature 295(2)
_cell_measurement_theta_max 25.0
_cell_measurement_theta_min 2.1
_cell_volume 935.58(15)
_computing_cell_refinement 'SAINT (Bruker, 2002)'
_computing_data_collection 'SMART (Bruker, 2002)'
_computing_data_reduction SAINT
_computing_molecular_graphics 'ORTEP-3 for Windows (Farrugia, 1997)'
_computing_publication_material SHELXL97
_computing_structure_refinement 'SHELXL97 (Sheldrick, 1997)'
_computing_structure_solution 'SHELXS97 (Sheldrick, 1997)'
_diffrn_ambient_temperature 295(2)
_diffrn_detector_area_resol_mean 0
_diffrn_measured_fraction_theta_full 0.99
_diffrn_measured_fraction_theta_max 0.99
_diffrn_measurement_device_type 'Bruker APEX area-dectector'
_diffrn_measurement_method '\f and \w'
_diffrn_radiation_monochromator graphite
_diffrn_radiation_source 'fine-focus sealed tube'
_diffrn_radiation_type MoK\a
_diffrn_radiation_wavelength 0.71073
_diffrn_reflns_av_R_equivalents 0.016
_diffrn_reflns_av_sigmaI/netI 0.026
_diffrn_reflns_limit_h_max 11
_diffrn_reflns_limit_h_min -11
_diffrn_reflns_limit_k_max 11
_diffrn_reflns_limit_k_min -11
_diffrn_reflns_limit_l_max 12
_diffrn_reflns_limit_l_min -12
_diffrn_reflns_number 6768
_diffrn_reflns_theta_full 25.0
_diffrn_reflns_theta_max 25.0
_diffrn_reflns_theta_min 2.1
_diffrn_standards_interval_count 0
_diffrn_standards_interval_time 0
_diffrn_standards_number 0
_exptl_absorpt_coefficient_mu 0.963
_exptl_absorpt_correction_T_max 0.820
_exptl_absorpt_correction_T_min 0.737
_exptl_absorpt_correction_type multi-scan
_exptl_absorpt_process_details '(SADABS; Bruker, 2002)'
_exptl_crystal_colour red
_exptl_crystal_density_diffrn 1.552
_exptl_crystal_density_method 'not measured'
_exptl_crystal_description block
_exptl_crystal_F_000 452
_exptl_crystal_size_max 0.26
_exptl_crystal_size_mid 0.22
_exptl_crystal_size_min 0.20
_refine_diff_density_max 0.29
_refine_diff_density_min -0.21
_refine_ls_extinction_method none
_refine_ls_goodness_of_fit_ref 1.056
_refine_ls_hydrogen_treatment mixed
_refine_ls_matrix_type full
_refine_ls_number_parameters 285
_refine_ls_number_reflns 3278
_refine_ls_number_restraints 6
_refine_ls_restrained_S_all 1.056
_refine_ls_R_factor_all 0.035
_refine_ls_R_factor_gt 0.031
_refine_ls_shift/su_max 0.001
_refine_ls_shift/su_mean 0.000
_refine_ls_structure_factor_coef Fsqd
_refine_ls_weighting_details 'calc w=1/[\s^2^(Fo^2^)+(0.0423P)^2^+0.2519P] where P=(Fo^2^+2Fc^2^)/3'
_refine_ls_weighting_scheme calc
_refine_ls_wR_factor_gt 0.076
_refine_ls_wR_factor_ref 0.078
_reflns_number_gt 2976
_reflns_number_total 3278
_reflns_threshold_expression I>2\s(I)
_cod_data_source_file xu2028.cif
_cod_data_source_block I
_cod_depositor_comments
;
The following automatic conversions were performed:
'_symmetry_cell_setting' value 'Triclinic' changed to 'triclinic'
according to '/home/saulius/struct/CIF-dictionaries/cif_core.dic'
dictionary named 'cif_core.dic' version 2.4.1 from 2010-06-29.

Automatic conversion script
Id: cif_fix_enum 1527 2010-12-29 10:47:43Z saulius 

The following automatic conversions were performed:

'_symmetry_cell_setting' value 'Triclinic' changed to 'triclinic'
according to /home/saulius/struct/CIF-dictionaries/cif_core.dic
dictionary named 'cif_core.dic' version 2.4.1 from 2010-06-29.

Automatic conversion script
Id: cif_fix_values 1715 2011-07-08 13:25:40Z adriana 
;
_cod_original_cell_volume 935.59(15)
_cod_database_code 2209351
_cod_database_fobs_code 2209351

loop_
_symmetry_equiv_pos_as_xyz
'x, y, z'
'-x, -y, -z'

loop_
_atom_site_type_symbol
_atom_site_label
_atom_site_fract_x
_atom_site_fract_y
_atom_site_fract_z
_atom_site_U_iso_or_equiv
_atom_site_adp_type
_atom_site_calc_flag
_atom_site_refinement_flags
_atom_site_occupancy
O O6 0.7527(2) 0.3088(3) 0.6459(2) 0.0620(5) Uani d D 1
Co Co1 0.77246(3) 0.84133(3) 0.70566(3) 0.02853(11) Uani d . 1
O O1 0.80423(16) 0.88843(16) 0.86295(15) 0.0377(4) Uani d . 1
O O4 0.97254(14) 0.78061(15) 0.64011(15) 0.0368(4) Uani d . 1
O O5W 0.80799(17) 1.06175(17) 0.56758(17) 0.0411(4) Uani d D 1
N N2 0.55431(17) 0.87833(19) 0.75897(18) 0.0334(4) Uani d . 1
N N1 0.78332(16) 0.60972(18) 0.87061(17) 0.0290(4) Uani d . 1
N N3 0.68953(18) 0.77378(19) 0.57546(18) 0.0334(4) Uani d . 1
C C2 0.6421(2) 0.5481(2) 0.9384(2) 0.0293(4) Uani d . 1
C C4 0.9964(2) 0.6426(2) 0.6836(2) 0.0365(5) Uani d . 1
H H4 0.626 0.431 0.825 0.043 Uiso d . 1
C C13 0.5492(2) 0.7755(2) 0.5950(2) 0.0346(5) Uani d . 1
C C1 0.5777(2) 0.4616(2) 0.8945(2) 0.0361(5) Uani d . 1
H H1 0.601 0.641 1.079 0.043 Uiso d . 1
C C18 0.8756(2) 0.5374(2) 0.7874(2) 0.0348(5) Uani d . 1
H H18A 0.8224 0.5075 0.7380 0.042 Uiso calc R 1
H H18B 0.9116 0.4495 0.8489 0.042 Uiso calc R 1
O O3 0.8945(2) 0.8112(2) 1.0454(2) 0.0649(5) Uani d . 1
O O2 1.10696(17) 0.59163(19) 0.64410(19) 0.0596(5) Uani d . 1
C C12 0.4731(2) 0.8328(2) 0.6997(2) 0.0359(5) Uani d . 1
C C6 0.8506(2) 0.7899(2) 0.9585(2) 0.0356(5) Uani d . 1
C C3 0.5621(2) 0.5850(2) 1.0447(2) 0.0363(5) Uani d . 1
C C19 0.8569(2) 0.6345(2) 0.9632(2) 0.0341(5) Uani d . 1
H H19A 0.9544 0.6123 0.9380 0.041 Uiso calc R 1
H H19B 0.8168 0.5656 1.0585 0.041 Uiso calc R 1
C C11 0.3294(3) 0.8440(3) 0.7325(3) 0.0575(7) Uani d . 1
H H11 0.2743 0.8111 0.6913 0.069 Uiso calc R 1
C C14 0.4830(3) 0.7301(3) 0.5199(3) 0.0512(6) Uani d . 1
H H14 0.3859 0.7294 0.5369 0.061 Uiso calc R 1
C C8 0.4932(2) 0.9372(3) 0.8493(3) 0.0465(6) Uani d . 1
H H8 0.5495 0.9697 0.8897 0.056 Uiso calc R 1
C C17 0.7641(2) 0.7311(3) 0.4766(2) 0.0426(5) Uani d . 1
H H17 0.8611 0.7313 0.4615 0.051 Uiso calc R 1
C C15 0.5617(3) 0.6860(3) 0.4194(3) 0.0559(7) Uani d . 1
H H15 0.5183 0.6559 0.3674 0.067 Uiso calc R 1
C C16 0.7045(3) 0.6870(3) 0.3966(3) 0.0519(6) Uani d . 1
H H16 0.7597 0.6584 0.3286 0.062 Uiso calc R 1
C C10 0.2687(3) 0.9042(4) 0.8264(3) 0.0639(8) Uani d . 1
H H10 0.1721 0.9122 0.8494 0.077 Uiso calc R 1
C C9 0.3512(3) 0.9523(3) 0.8855(3) 0.0580(7) Uani d . 1
H H9 0.3123 0.9941 0.9488 0.070 Uiso calc R 1
O O7 0.0594(2) 0.8327(2) 0.2079(2) 0.0695(6) Uani d D 1
H H5WA 0.783(3) 1.123(3) 0.603(3) 0.065(9) Uiso d D 1
H H5WB 0.8838(18) 1.097(3) 0.506(2) 0.067(9) Uiso d D 1
H H6WA 0.812(2) 0.279(3) 0.693(3) 0.058(9) Uiso d D 1
H H6WB 0.801(3) 0.361(3) 0.5646(18) 0.093(13) Uiso d D 1
H H7WB 0.017(3) 0.826(4) 0.153(3) 0.081(11) Uiso d D 1
H H7WA 0.089(3) 0.9218(15) 0.173(3) 0.079(11) Uiso d D 1

loop_
_atom_site_aniso_label
_atom_site_aniso_U_11
_atom_site_aniso_U_22
_atom_site_aniso_U_33
_atom_site_aniso_U_12
_atom_site_aniso_U_13
_atom_site_aniso_U_23
O6 0.0564(12) 0.0771(14) 0.0568(13) 0.0114(11) -0.0178(11) -0.0302(12)
Co1 0.02315(16) 0.02983(17) 0.03057(17) 0.00095(11) -0.00340(11) -0.01210(12)
O1 0.0436(9) 0.0335(8) 0.0397(9) 0.0012(7) -0.0124(7) -0.0171(7)
O4 0.0245(7) 0.0313(8) 0.0426(9) -0.0004(6) 0.0022(6) -0.0090(7)
O5W 0.0407(9) 0.0309(9) 0.0401(9) -0.0018(7) 0.0028(8) -0.0099(7)
N2 0.0288(9) 0.0360(10) 0.0335(10) 0.0051(7) -0.0049(7) -0.0146(8)
N1 0.0245(8) 0.0269(9) 0.0319(9) -0.0012(7) -0.0011(7) -0.0115(7)
N3 0.0304(9) 0.0371(10) 0.0323(9) 0.0042(7) -0.0060(7) -0.0152(8)
C2 0.0266(10) 0.0238(10) 0.0294(10) -0.0016(8) -0.0012(8) -0.0058(8)
C4 0.0264(11) 0.0399(13) 0.0388(12) 0.0027(9) -0.0020(9) -0.0152(10)
C13 0.0313(11) 0.0364(12) 0.0343(11) 0.0029(9) -0.0093(9) -0.0120(10)
C1 0.0363(12) 0.0345(12) 0.0349(12) -0.0045(9) 0.0041(10) -0.0183(10)
C18 0.0287(11) 0.0297(11) 0.0405(12) 0.0005(8) 0.0005(9) -0.0140(10)
O3 0.0806(14) 0.0699(13) 0.0691(13) 0.0073(10) -0.0441(11) -0.0383(11)
O2 0.0363(9) 0.0475(10) 0.0686(12) 0.0110(8) 0.0121(8) -0.0132(9)
C12 0.0292(11) 0.0381(12) 0.0363(12) 0.0044(9) -0.0085(9) -0.0112(10)
C6 0.0279(11) 0.0437(13) 0.0365(12) -0.0024(9) -0.0056(9) -0.0184(10)
C3 0.0333(11) 0.0365(12) 0.0403(12) -0.0067(9) -0.0012(10) -0.0204(10)
C19 0.0263(10) 0.0380(12) 0.0335(11) 0.0015(9) -0.0074(9) -0.0100(9)
C11 0.0312(13) 0.083(2) 0.0682(18) 0.0081(13) -0.0134(12) -0.0402(16)
C14 0.0407(13) 0.0664(17) 0.0590(16) 0.0074(12) -0.0213(12) -0.0334(14)
C8 0.0392(13) 0.0562(15) 0.0504(14) 0.0111(11) -0.0074(11) -0.0312(13)
C17 0.0379(12) 0.0530(14) 0.0373(13) 0.0081(11) -0.0058(10) -0.0217(11)
C15 0.0626(17) 0.0653(18) 0.0574(16) 0.0084(14) -0.0292(14) -0.0347(14)
C16 0.0633(17) 0.0578(16) 0.0413(14) 0.0131(13) -0.0136(12) -0.0279(13)
C10 0.0311(13) 0.088(2) 0.074(2) 0.0175(13) -0.0064(13) -0.0403(18)
C9 0.0442(15) 0.0730(19) 0.0609(17) 0.0196(13) -0.0025(13) -0.0399(15)
O7 0.0821(15) 0.0542(13) 0.0767(15) -0.0127(11) -0.0448(12) -0.0140(11)

loop_
_atom_type_symbol
_atom_type_description
_atom_type_scat_dispersion_real
_atom_type_scat_dispersion_imag
_atom_type_scat_source
C C 0.0033 0.0016 'International Tables Vol C Tables 4.2.6.8 and 6.1.1.4'
H H 0.0000 0.0000 'International Tables Vol C Tables 4.2.6.8 and 6.1.1.4'
N N 0.0061 0.0033 'International Tables Vol C Tables 4.2.6.8 and 6.1.1.4'
O O 0.0106 0.0060 'International Tables Vol C Tables 4.2.6.8 and 6.1.1.4'
Co Co 0.3494 0.9721 'International Tables Vol C Tables 4.2.6.8 and 6.1.1.4'

loop_
_geom_angle_atom_site_label_1
_geom_angle_atom_site_label_2
_geom_angle_atom_site_label_3
_geom_angle_site_symmetry_1
_geom_angle_site_symmetry_3
_geom_angle
_geom_angle_publ_flag
H6WA O6 H6WB . . 104(3) ?
O1 Co1 O4 . . 97.82(6) yes
O1 Co1 O5W . . 91.47(6) yes
O4 Co1 O5W . . 95.18(6) yes
O1 Co1 N3 . . 165.84(6) yes
O4 Co1 N3 . . 93.84(6) yes
O5W Co1 N3 . . 95.47(7) yes
O1 Co1 N2 . . 91.37(6) yes
O4 Co1 N2 . . 169.70(6) yes
O5W Co1 N2 . . 89.20(7) yes
N3 Co1 N2 . . 76.44(7) yes
O1 Co1 N1 . . 78.75(6) yes
O4 Co1 N1 . . 75.90(6) yes
O5W Co1 N1 . . 165.56(6) yes
N3 Co1 N1 . . 96.44(6) yes
N2 Co1 N1 . . 101.52(6) yes
C6 O1 Co1 . . 118.95(13) ?
C4 O4 Co1 . . 118.27(13) ?
Co1 O5W H5WA . . 115(2) ?
Co1 O5W H5WB . . 124(2) ?
H5WA O5W H5WB . . 107(3) ?
C8 N2 C12 . . 118.31(19) ?
C8 N2 Co1 . . 125.32(16) ?
C12 N2 Co1 . . 116.32(14) ?
C2 N1 C18 . . 117.09(16) ?
C2 N1 C19 . . 114.13(16) ?
C18 N1 C19 . . 110.06(16) ?
C2 N1 Co1 . . 107.95(12) ?
C18 N1 Co1 . . 102.15(12) ?
C19 N1 Co1 . . 103.86(11) ?
C17 N3 C13 . . 117.94(19) ?
C17 N3 Co1 . . 125.82(15) ?
C13 N3 Co1 . . 116.24(14) ?
C1 C2 C3 . . 117.59(19) ?
C1 C2 N1 . . 122.48(18) ?
C3 C2 N1 . . 119.73(18) ?
O2 C4 O4 . . 124.7(2) ?
O2 C4 C18 . . 118.93(19) ?
O4 C4 C18 . . 116.33(17) ?
N3 C13 C14 . . 121.6(2) ?
N3 C13 C12 . . 115.44(18) ?
C14 C13 C12 . . 122.9(2) ?
C2 C1 C3 . 2_667 120.5(2) ?
C2 C1 H4 . . 122.2 ?
C3 C1 H4 2_667 . 117.3 ?
N1 C18 C4 . . 110.16(17) ?
N1 C18 H18A . . 109.6 ?
C4 C18 H18A . . 109.6 ?
N1 C18 H18B . . 109.6 ?
C4 C18 H18B . . 109.6 ?
H18A C18 H18B . . 108.1 ?
N2 C12 C11 . . 121.2(2) ?
N2 C12 C13 . . 115.21(18) ?
C11 C12 C13 . . 123.6(2) ?
O3 C6 O1 . . 124.9(2) ?
O3 C6 C19 . . 117.3(2) ?
O1 C6 C19 . . 117.76(18) ?
C1 C3 C2 2_667 . 121.9(2) ?
C1 C3 H1 2_667 . 117.5 ?
C2 C3 H1 . . 120.6 ?
N1 C19 C6 . . 114.87(17) ?
N1 C19 H19A . . 108.5 ?
C6 C19 H19A . . 108.5 ?
N1 C19 H19B . . 108.5 ?
C6 C19 H19B . . 108.5 ?
H19A C19 H19B . . 107.5 ?
C10 C11 C12 . . 119.5(2) ?
C10 C11 H11 . . 120.3 ?
C12 C11 H11 . . 120.3 ?
C15 C14 C13 . . 119.4(2) ?
C15 C14 H14 . . 120.3 ?
C13 C14 H14 . . 120.3 ?
N2 C8 C9 . . 123.2(2) ?
N2 C8 H8 . . 118.4 ?
C9 C8 H8 . . 118.4 ?
N3 C17 C16 . . 123.2(2) ?
N3 C17 H17 . . 118.4 ?
C16 C17 H17 . . 118.4 ?
C16 C15 C14 . . 119.4(2) ?
C16 C15 H15 . . 120.3 ?
C14 C15 H15 . . 120.3 ?
C15 C16 C17 . . 118.4(2) ?
C15 C16 H16 . . 120.8 ?
C17 C16 H16 . . 120.8 ?
C9 C10 C11 . . 119.4(2) ?
C9 C10 H10 . . 120.3 ?
C11 C10 H10 . . 120.3 ?
C10 C9 C8 . . 118.3(2) ?
C10 C9 H9 . . 120.8 ?
C8 C9 H9 . . 120.8 ?
H7WB O7 H7WA . . 106(3) ?

loop_
_geom_bond_atom_site_label_1
_geom_bond_atom_site_label_2
_geom_bond_site_symmetry_2
_geom_bond_distance
_geom_bond_publ_flag
Co1 N1 . 2.2828(17) yes
Co1 N2 . 2.1345(17) yes
Co1 N3 . 2.1268(17) yes
Co1 O1 . 2.0366(15) yes
Co1 O4 . 2.0642(14) yes
Co1 O5W . 2.0752(16) yes
O1 C6 . 1.265(3) ?
O4 C4 . 1.281(3) ?
O5W H5WA . 0.84(3) ?
O5W H5WB . 0.846(19) ?
N2 C8 . 1.334(3) ?
N2 C12 . 1.341(3) ?
N1 C2 . 1.441(2) ?
N1 C18 . 1.477(3) ?
N1 C19 . 1.479(3) ?
N3 C17 . 1.339(3) ?
N3 C13 . 1.348(3) ?
C2 C1 . 1.384(3) ?
C2 C3 . 1.387(3) ?
C4 O2 . 1.226(3) ?
C4 C18 . 1.515(3) ?
C13 C14 . 1.376(3) ?
C13 C12 . 1.486(3) ?
C1 C3 2_667 1.387(3) ?
C1 H4 . 0.9300 ?
C18 H18A . 0.9700 ?
C18 H18B . 0.9700 ?
O3 C6 . 1.224(3) ?
C12 C11 . 1.382(3) ?
C6 C19 . 1.517(3) ?
C3 C1 2_667 1.387(3) ?
C3 H1 . 0.9300 ?
C19 H19A . 0.9700 ?
C19 H19B . 0.9700 ?
C11 C10 . 1.373(4) ?
C11 H11 . 0.9300 ?
C14 C15 . 1.375(4) ?
C14 H14 . 0.9300 ?
C8 C9 . 1.374(3) ?
C8 H8 . 0.9300 ?
C17 C16 . 1.374(3) ?
C17 H17 . 0.9300 ?
C15 C16 . 1.369(4) ?
C15 H15 . 0.9300 ?
C16 H16 . 0.9300 ?
C10 C9 . 1.364(4) ?
C10 H10 . 0.9300 ?
C9 H9 . 0.9300 ?
O6 H6WA . 0.84(2) ?
O6 H6WB . 0.85(2) ?
O7 H7WB . 0.83(3) ?
O7 H7WA . 0.84(2) ?

loop_
_geom_hbond_atom_site_label_D
_geom_hbond_atom_site_label_H
_geom_hbond_atom_site_label_A
_geom_hbond_site_symmetry_A
_geom_hbond_distance_DH
_geom_hbond_distance_HA
_geom_hbond_distance_DA
_geom_hbond_angle_DHA
O5W H5WA O6 1_565 0.84(3) 2.06(3) 2.879(4) 166(3)
O5W H5WB O4 2_776 0.846(19) 1.87(2) 2.699(2) 165(3)
O6 H6WA O7 2_666 0.84(2) 1.88(3) 2.701(3) 165(3)
O6 H6WB O2 2_766 0.85(2) 2.073(19) 2.862(3) 155(3)
O7 H7WA O1 2_676 0.84(2) 2.06(2) 2.871(3) 161(3)
O7 H7WB O3 1_454 0.83(3) 1.93(3) 2.757(3) 172(3)
